data_7227256
loop_
_publ_author_name
'Sharma, Nidhi'
'Kumar, Sanjeev'
'Maurya, Indresh K.'
'Bhasin, K. K.'
'Verma, Ajay'
'Wangoo, Nishima'
'Bhasin, Aman K. K.'
'Mehta, S. K.'
'Kumar, Sangit'
'Sharma, Rohit K.'

_publ_section_title
;
 Synthesis, structural analysis, antimicrobial evaluation and synergistic
 studies of imidazo[1,2-a]pyrimidine chalcogenides
;
_journal_issue 115
_journal_name_full 'RSC Adv.'
_journal_page_first 114224
_journal_paper_doi 10.1039/C6RA24020H
_journal_volume 6
_journal_year 2016
_chemical_formula_moiety 'C13  H11  N3  Se1'
_chemical_formula_sum 'C13 H11 N3 Se'
_chemical_formula_weight 288.21
_chemical_name_systematic
;
 ?
;
_space_group_IT_number 148
_symmetry_cell_setting trigonal
_symmetry_Int_Tables_number 148
_symmetry_space_group_name_Hall '-R 3'
_symmetry_space_group_name_H-M 'R -3 :H'
_atom_sites_solution_hydrogens geom
_audit_conform_dict_location ftp://ftp.iucr.org/pub/cif_core.dic
_audit_conform_dict_name cif_core.dic
_audit_conform_dict_version 2.4.3
_audit_creation_date 2015-05-13T10:20:05-00:00
_audit_creation_method 'WinGX routine CIF_UPDATE'
_audit_update_record
;
2016-07-26 deposited with the CCDC.
2016-11-11 downloaded from the CCDC.
;
_cell_angle_alpha 90
_cell_angle_beta 90
_cell_angle_gamma 120
_cell_formula_units_Z 18
_cell_length_a 31.935(2)
_cell_length_b 31.935(2)
_cell_length_c 6.3894(5)
_cell_measurement_reflns_used 24
_cell_measurement_temperature 296(2)
_cell_measurement_theta_max 26.053
_cell_measurement_theta_min 2.209
_cell_measurement_wavelength 0.71073
_cell_volume 5643.2(7)
_computing_cell_refinement 'Bruker SAINT'
_computing_data_collection 'Bruker APEX2'
_computing_data_reduction 'Bruker SAINT'
_computing_molecular_graphics 'Bruker SHELXTL'
_computing_publication_material 'Bruker SHELXTL'
_computing_structure_refinement 'SHELXL-2014 (Sheldrick, 2014)'
_computing_structure_solution 'SHELXS-97 (Sheldrick 2008)'
_diffrn_ambient_temperature 296(2)
_diffrn_measured_fraction_theta_full 0.995
_diffrn_measured_fraction_theta_max 0.995
_diffrn_measurement_device_type 'Bruker APEX-II CCD'
_diffrn_measurement_method '\f and \w scans'
_diffrn_radiation_probe x-ray
_diffrn_radiation_type MoK\a
_diffrn_radiation_wavelength 0.71073
_diffrn_reflns_av_R_equivalents 0.0928
_diffrn_reflns_av_unetI/netI 0.0449
_diffrn_reflns_Laue_measured_fraction_full 0.995
_diffrn_reflns_Laue_measured_fraction_max 0.995
_diffrn_reflns_limit_h_max 39
_diffrn_reflns_limit_h_min -39
_diffrn_reflns_limit_k_max 39
_diffrn_reflns_limit_k_min -39
_diffrn_reflns_limit_l_max 7
_diffrn_reflns_limit_l_min -7
_diffrn_reflns_number 27802
_diffrn_reflns_point_group_measured_fraction_full 0.995
_diffrn_reflns_point_group_measured_fraction_max 0.995
_diffrn_reflns_theta_full 25.242
_diffrn_reflns_theta_max 26.053
_diffrn_reflns_theta_min 2.209
_diffrn_standards_number 0
_exptl_absorpt_coefficient_mu 2.974
_exptl_absorpt_correction_type none
_exptl_crystal_colour COLOURLESS
_exptl_crystal_density_diffrn 1.526
_exptl_crystal_density_method 'not measured'
_exptl_crystal_description PLATE
_exptl_crystal_F_000 2592
_exptl_crystal_size_max 0.05
_exptl_crystal_size_mid 0.03
_exptl_crystal_size_min 0.01
_refine_diff_density_max 0.592
_refine_diff_density_min -0.281
_refine_diff_density_rms 0.079
_refine_ls_extinction_method none
_refine_ls_goodness_of_fit_ref 1.102
_refine_ls_hydrogen_treatment constr
_refine_ls_matrix_type full
_refine_ls_number_constraints 0
_refine_ls_number_parameters 154
_refine_ls_number_reflns 2467
_refine_ls_number_restraints 0
_refine_ls_restrained_S_all 1.102
_refine_ls_R_factor_all 0.076
_refine_ls_R_factor_gt 0.0442
_refine_ls_shift/su_max 0
_refine_ls_shift/su_mean 0
_refine_ls_structure_factor_coef Fsqd
_refine_ls_weighting_details 'w=1/[\s^2^(Fo^2^)+(0.0580P)^2^+1.3399P] where P=(Fo^2^+2Fc^2^)/3'
_refine_ls_weighting_scheme calc
_refine_ls_wR_factor_gt 0.1088
_refine_ls_wR_factor_ref 0.1186
_reflns_Friedel_coverage 0
_reflns_number_gt 1697
_reflns_number_total 2467
_reflns_threshold_expression 'I > 2\s(I)'
_cod_data_source_file c6ra24020h2.cif
_cod_data_source_block IMP7
_cod_original_cell_volume 5643.3(9)
_cod_database_code 7227256
_platon_squeeze_void_probe_radius 1.20

loop_
_symmetry_equiv_pos_as_xyz
'x, y, z'
'-y, x-y, z'
'-x+y, -x, z'
'x+2/3, y+1/3, z+1/3'
'-y+2/3, x-y+1/3, z+1/3'
'-x+y+2/3, -x+1/3, z+1/3'
'x+1/3, y+2/3, z+2/3'
'-y+1/3, x-y+2/3, z+2/3'
'-x+y+1/3, -x+2/3, z+2/3'
'-x, -y, -z'
'y, -x+y, -z'
'x-y, x, -z'
'-x+2/3, -y+1/3, -z+1/3'
'y+2/3, -x+y+1/3, -z+1/3'
'x-y+2/3, x+1/3, -z+1/3'
'-x+1/3, -y+2/3, -z+2/3'
'y+1/3, -x+y+2/3, -z+2/3'
'x-y+1/3, x+2/3, -z+2/3'

loop_
_atom_site_label
_atom_site_type_symbol
_atom_site_fract_x
_atom_site_fract_y
_atom_site_fract_z
_atom_site_U_iso_or_equiv
_atom_site_adp_type
_atom_site_occupancy
_atom_site_site_symmetry_order
_atom_site_calc_flag
_atom_site_refinement_flags_posn
_atom_site_refinement_flags_adp
Se1 Se 0.56496(2) 0.68532(2) 0.87219(6) 0.0638(2) Uani 1 1 d . .
N3 N 0.67518(10) 0.77462(11) 0.3219(4) 0.0433(7) Uani 1 1 d . .
N1 N 0.67988(11) 0.76241(10) 0.6622(4) 0.0480(7) Uani 1 1 d . .
N2 N 0.73556(11) 0.84010(11) 0.5241(5) 0.0533(8) Uani 1 1 d . .
C2 C 0.64281(12) 0.72155(12) 0.5718(5) 0.0451(8) Uani 1 1 d . .
C7 C 0.69890(12) 0.79422(13) 0.5099(5) 0.0433(8) Uani 1 1 d . .
C8 C 0.52283(13) 0.68746(13) 0.6640(6) 0.0541(9) Uani 1 1 d . .
C3 C 0.63976(13) 0.72804(13) 0.3638(6) 0.0507(9) Uani 1 1 d . .
H3 H 0.6181 0.7055 0.269 0.061 Uiso 1 1 calc R U
C6 C 0.74774(14) 0.86543(14) 0.3494(7) 0.0601(10) Uani 1 1 d . .
H6 H 0.7729 0.8973 0.3547 0.072 Uiso 1 1 calc R U
C5 C 0.72510(14) 0.84740(15) 0.1560(6) 0.0579(10) Uani 1 1 d . .
H5 H 0.7354 0.867 0.0379 0.07 Uiso 1 1 calc R U
C4 C 0.68860(14) 0.80179(15) 0.1422(6) 0.0543(9) Uani 1 1 d . .
H4 H 0.6729 0.789 0.0158 0.065 Uiso 1 1 calc R U
C13 C 0.50966(14) 0.65948(14) 0.4846(6) 0.0575(10) Uani 1 1 d . .
H13 H 0.5219 0.6389 0.4594 0.069 Uiso 1 1 calc R U
C1 C 0.61155(14) 0.67803(13) 0.6971(6) 0.0547(9) Uani 1 1 d . .
H1A H 0.6317 0.6708 0.7864 0.066 Uiso 1 1 calc R U
H1B H 0.594 0.6508 0.6034 0.066 Uiso 1 1 calc R U
C9 C 0.50408(17) 0.71729(15) 0.7033(7) 0.0710(12) Uani 1 1 d . .
H9 H 0.5126 0.7358 0.8247 0.085 Uiso 1 1 calc R U
C12 C 0.47869(16) 0.66208(16) 0.3444(7) 0.0698(11) Uani 1 1 d . .
H12 H 0.4703 0.6437 0.2227 0.084 Uiso 1 1 calc R U
C11 C 0.45989(17) 0.69183(19) 0.3825(9) 0.0839(14) Uani 1 1 d . .
H11 H 0.4386 0.6934 0.2879 0.101 Uiso 1 1 calc R U
C10 C 0.47304(19) 0.71943(18) 0.5631(9) 0.0871(15) Uani 1 1 d . .
H10 H 0.4605 0.7397 0.5891 0.105 Uiso 1 1 calc R U

loop_
_atom_site_aniso_label
_atom_site_aniso_U_11
_atom_site_aniso_U_22
_atom_site_aniso_U_33
_atom_site_aniso_U_23
_atom_site_aniso_U_13
_atom_site_aniso_U_12
Se1 0.0707(3) 0.0602(3) 0.0485(3) -0.00273(17) 0.00495(18) 0.0237(2)
N3 0.0445(16) 0.0550(18) 0.0359(15) -0.0055(12) -0.0047(12) 0.0291(15)
N1 0.0542(18) 0.0502(18) 0.0417(16) -0.0036(13) -0.0097(13) 0.0277(15)
N2 0.0484(18) 0.0487(19) 0.060(2) -0.0065(15) -0.0091(14) 0.0221(16)
C2 0.046(2) 0.044(2) 0.049(2) -0.0037(15) -0.0040(15) 0.0254(17)
C7 0.046(2) 0.051(2) 0.0418(19) -0.0061(15) -0.0058(15) 0.0307(18)
C8 0.048(2) 0.041(2) 0.065(2) 0.0023(17) 0.0119(17) 0.0153(18)
C3 0.049(2) 0.048(2) 0.054(2) -0.0138(16) -0.0096(16) 0.0234(19)
C6 0.051(2) 0.048(2) 0.081(3) 0.003(2) 0.001(2) 0.0248(19)
C5 0.057(2) 0.064(3) 0.058(2) 0.0143(19) 0.0073(18) 0.034(2)
C4 0.062(2) 0.071(3) 0.041(2) 0.0012(17) 0.0042(16) 0.042(2)
C13 0.054(2) 0.051(2) 0.063(3) -0.0055(18) 0.0036(19) 0.024(2)
C1 0.063(2) 0.047(2) 0.054(2) -0.0027(17) -0.0057(18) 0.0277(19)
C9 0.076(3) 0.055(3) 0.082(3) -0.006(2) 0.012(2) 0.032(2)
C12 0.058(3) 0.066(3) 0.075(3) -0.005(2) 0.003(2) 0.023(2)
C11 0.069(3) 0.085(4) 0.098(4) 0.010(3) -0.006(3) 0.039(3)
C10 0.088(4) 0.074(3) 0.115(4) 0.001(3) 0.015(3) 0.052(3)

loop_
_atom_type_symbol
_atom_type_description
_atom_type_scat_dispersion_real
_atom_type_scat_dispersion_imag
_atom_type_scat_source
C C 0.0033 0.0016 'International Tables Vol C Tables 4.2.6.8 and 6.1.1.4'
H H 0 0 'International Tables Vol C Tables 4.2.6.8 and 6.1.1.4'
N N 0.0061 0.0033 'International Tables Vol C Tables 4.2.6.8 and 6.1.1.4'
O O 0.0106 0.006 'International Tables Vol C Tables 4.2.6.8 and 6.1.1.4'
Se Se -0.0929 2.2259 'International Tables Vol C Tables 4.2.6.8 and 6.1.1.4'

loop_
_geom_angle_atom_site_label_1
_geom_angle_atom_site_label_2
_geom_angle_atom_site_label_3
_geom_angle
C8 Se1 C1 101.28(15)
C3 N3 C4 132.6(3)
C3 N3 C7 106.7(3)
C4 N3 C7 120.7(3)
C7 N1 C2 105.5(3)
C6 N2 C7 116.1(3)
C3 C2 N1 111.1(3)
C3 C2 C1 127.5(3)
N1 C2 C1 121.4(3)
N1 C7 N2 127.3(3)
N1 C7 N3 110.7(3)
N2 C7 N3 122.0(3)
C9 C8 C13 120.0(4)
C9 C8 Se1 117.0(3)
C13 C8 Se1 123.0(3)
C2 C3 N3 105.9(3)
C2 C3 H3 127.1
N3 C3 H3 127.1
N2 C6 C5 124.2(4)
N2 C6 H6 117.9
C5 C6 H6 117.9
C4 C5 C6 119.7(4)
C4 C5 H5 120.2
C6 C5 H5 120.2
C5 C4 N3 117.4(3)
C5 C4 H4 121.3
N3 C4 H4 121.3
C12 C13 C8 120.0(4)
C12 C13 H13 120
C8 C13 H13 120
C2 C1 Se1 113.1(2)
C2 C1 H1A 109
Se1 C1 H1A 109
C2 C1 H1B 109
Se1 C1 H1B 109
H1A C1 H1B 107.8
C10 C9 C8 119.6(4)
C10 C9 H9 120.2
C8 C9 H9 120.2
C13 C12 C11 120.3(4)
C13 C12 H12 119.8
C11 C12 H12 119.8
C12 C11 C10 119.3(5)
C12 C11 H11 120.4
C10 C11 H11 120.4
C9 C10 C11 120.9(5)
C9 C10 H10 119.6
C11 C10 H10 119.6

loop_
_geom_bond_atom_site_label_1
_geom_bond_atom_site_label_2
_geom_bond_distance
Se1 C8 1.917(4)
Se1 C1 1.966(4)
N3 C3 1.371(4)
N3 C4 1.372(4)
N3 C7 1.391(4)
N1 C7 1.316(4)
N1 C2 1.376(4)
N2 C6 1.318(5)
N2 C7 1.346(5)
C2 C3 1.356(5)
C2 C1 1.477(5)
C8 C9 1.378(5)
C8 C13 1.383(5)
C3 H3 0.93
C6 C5 1.402(6)
C6 H6 0.93
C5 C4 1.338(5)
C5 H5 0.93
C4 H4 0.93
C13 C12 1.368(6)
C13 H13 0.93
C1 H1A 0.97
C1 H1B 0.97
C9 C10 1.363(7)
C9 H9 0.93
C12 C11 1.376(6)
C12 H12 0.93
C11 C10 1.384(7)
C11 H11 0.93
C10 H10 0.93

loop_
_platon_squeeze_void_nr
_platon_squeeze_void_average_x
_platon_squeeze_void_average_y
_platon_squeeze_void_average_z
_platon_squeeze_void_volume
_platon_squeeze_void_count_electrons
_platon_squeeze_void_content
1 0.000 0.000 -0.005 121 29 ' '
2 0.333 0.667 0.456 120 29 ' '
3 0.667 0.333 0.123 119 29 ' '
